data_4108748
loop_
_publ_author_name
'Dongmei Liu'
'Li Dang'
'Yi Sun'
'Hoi-Shan Chan'
'Zhenyang Lin'
'Zuowei Xie'

_publ_section_title
;
 Hydrogen-Mediated Metal-Carbon to Metal-Boron Bond Conversion in
 Metal-Carboranyl Complexes
;
_journal_name_full 'Journal of the American Chemical Society'
_journal_page_first 16103
_journal_page_last 16110
_journal_paper_doi 10.1021/ja8067098
_journal_volume 130
_journal_year 2008
_chemical_formula_sum 'C31.5 H59 B10 P Ru'
_chemical_formula_weight 677.93
_chemical_name_systematic
; 
 ? 
;
_space_group_IT_number 2
_symmetry_cell_setting triclinic
_symmetry_space_group_name_Hall '-P 1'
_symmetry_space_group_name_H-M 'P -1'
_atom_sites_solution_hydrogens geom
_atom_sites_solution_primary direct
_atom_sites_solution_secondary difmap
_audit_creation_method SHELXL-97
_cell_angle_alpha 97.5730(10)
_cell_angle_beta 98.1870(10)
_cell_angle_gamma 110.5440(10)
_cell_formula_units_Z 2
_cell_length_a 9.9134(6)
_cell_length_b 12.5819(7)
_cell_length_c 15.4598(9)
_cell_measurement_temperature 293(2)
_cell_volume 1752.55(18)
_computing_structure_refinement 'SHELXL-97 (Sheldrick, 1997)'
_computing_structure_solution 'SHELXS-97 (Sheldrick, 1990)'
_diffrn_ambient_temperature 293(2)
_diffrn_measured_fraction_theta_full 0.991
_diffrn_measured_fraction_theta_max 0.991
_diffrn_radiation_monochromator graphite
_diffrn_radiation_source 'fine-focus sealed tube'
_diffrn_radiation_type MoK\a
_diffrn_radiation_wavelength 0.71073
_diffrn_reflns_av_R_equivalents 0.0169
_diffrn_reflns_av_sigmaI/netI 0.0184
_diffrn_reflns_limit_h_max 11
_diffrn_reflns_limit_h_min -11
_diffrn_reflns_limit_k_max 14
_diffrn_reflns_limit_k_min -14
_diffrn_reflns_limit_l_max 17
_diffrn_reflns_limit_l_min -18
_diffrn_reflns_number 9345
_diffrn_reflns_theta_full 25.00
_diffrn_reflns_theta_max 25.00
_diffrn_reflns_theta_min 1.36
_exptl_absorpt_coefficient_mu 0.515
_exptl_absorpt_correction_T_max 1.0000
_exptl_absorpt_correction_T_min 0.7827
_exptl_absorpt_correction_type sadabs
_exptl_crystal_colour colorless
_exptl_crystal_density_diffrn 1.285
_exptl_crystal_description block
_exptl_crystal_F_000 714
_exptl_crystal_size_max 0.50
_exptl_crystal_size_mid 0.40
_exptl_crystal_size_min 0.20
_refine_diff_density_max 0.759
_refine_diff_density_min -0.262
_refine_diff_density_rms 0.058
_refine_ls_extinction_method none
_refine_ls_goodness_of_fit_ref 1.073
_refine_ls_hydrogen_treatment mixed
_refine_ls_matrix_type full
_refine_ls_number_parameters 414
_refine_ls_number_reflns 6113
_refine_ls_number_restraints 0
_refine_ls_restrained_S_all 1.073
_refine_ls_R_factor_all 0.0313
_refine_ls_R_factor_gt 0.0291
_refine_ls_shift/su_max 0.001
_refine_ls_shift/su_mean 0.000
_refine_ls_structure_factor_coef Fsqd
_refine_ls_weighting_details 'calc w=1/[\s^2^(Fo^2^)+(0.0502P)^2^+0.8475P] where P=(Fo^2^+2Fc^2^)/3'
_refine_ls_weighting_scheme calc
_refine_ls_wR_factor_gt 0.0802
_refine_ls_wR_factor_ref 0.0820
_reflns_number_gt 5739
_reflns_number_total 6113
_reflns_threshold_expression >2sigma(I)
_cod_data_source_file ja8067098_si_002_1.cif
_cod_data_source_block 2
_cod_original_formula_sum 'C31.50 H59 B10 P Ru'
_cod_database_code 4108748

loop_
_symmetry_equiv_pos_as_xyz
'x, y, z'
'-x, -y, -z'

loop_
_atom_site_label
_atom_site_type_symbol
_atom_site_fract_x
_atom_site_fract_y
_atom_site_fract_z
_atom_site_U_iso_or_equiv
_atom_site_adp_type
_atom_site_occupancy
_atom_site_symmetry_multiplicity
_atom_site_calc_flag
_atom_site_refinement_flags
Ru1 Ru 0.334923(18) 0.339239(14) 0.224863(10) 0.02841(8) Uani 1 1 d .
P1 P 0.28932(6) 0.19755(5) 0.30833(3) 0.02749(12) Uani 1 1 d .
C1 C 0.2533(2) 0.56178(19) 0.18429(14) 0.0321(5) Uani 1 1 d .
C2 C 0.3262(3) 0.6024(2) 0.29072(16) 0.0430(6) Uani 1 1 d .
H2 H 0.4457 0.6284 0.3127 0.052 Uiso 1 1 calc R
C11 C 0.3550(3) 0.5539(2) 0.11720(15) 0.0383(5) Uani 1 1 d .
C12 C 0.2747(4) 0.5362(3) 0.02104(18) 0.0638(9) Uani 1 1 d .
H12A H 0.1862 0.4681 0.0084 0.096 Uiso 1 1 calc R
H12B H 0.3372 0.5271 -0.0190 0.096 Uiso 1 1 calc R
H12C H 0.2504 0.6023 0.0135 0.096 Uiso 1 1 calc R
C13 C 0.4941(4) 0.6647(3) 0.1338(2) 0.0635(8) Uani 1 1 d .
H13A H 0.5476 0.6786 0.1937 0.095 Uiso 1 1 calc R
H13B H 0.4665 0.7291 0.1254 0.095 Uiso 1 1 calc R
H13C H 0.5550 0.6554 0.0926 0.095 Uiso 1 1 calc R
C14 C 0.4013(3) 0.4519(2) 0.12694(14) 0.0334(5) Uani 1 1 d .
C15 C 0.3267(3) 0.3354(2) 0.07835(15) 0.0401(5) Uani 1 1 d .
H15A H 0.2372 0.3075 0.0319 0.048 Uiso 1 1 calc R
C16 C 0.4086(3) 0.2690(2) 0.10505(18) 0.0482(6) Uani 1 1 d .
H16A H 0.3852 0.1872 0.0808 0.058 Uiso 1 1 calc R
C17 C 0.5350(3) 0.3435(3) 0.16887(19) 0.0482(6) Uani 1 1 d .
H17A H 0.6144 0.3219 0.1965 0.058 Uiso 1 1 calc R
C18 C 0.5323(3) 0.4554(2) 0.18150(16) 0.0407(5) Uani 1 1 d .
H18A H 0.6100 0.5250 0.2189 0.049 Uiso 1 1 calc R
C19 C 0.2401(2) 0.23425(19) 0.41729(14) 0.0316(5) Uani 1 1 d .
H19A H 0.1581 0.2594 0.4027 0.038 Uiso 1 1 calc R
C20 C 0.3582(3) 0.3367(2) 0.48433(15) 0.0370(5) Uani 1 1 d .
H20A H 0.4386 0.3144 0.5073 0.044 Uiso 1 1 calc R
H20B H 0.3971 0.4008 0.4545 0.044 Uiso 1 1 calc R
C21 C 0.2946(3) 0.3752(2) 0.56150(16) 0.0440(6) Uani 1 1 d .
H21A H 0.3718 0.4389 0.6036 0.053 Uiso 1 1 calc R
H21B H 0.2192 0.4027 0.5389 0.053 Uiso 1 1 calc R
C22 C 0.2289(3) 0.2770(2) 0.60890(16) 0.0452(6) Uani 1 1 d .
H22A H 0.1817 0.3021 0.6539 0.054 Uiso 1 1 calc R
H22B H 0.3067 0.2566 0.6386 0.054 Uiso 1 1 calc R
C23 C 0.1172(3) 0.1717(3) 0.54364(18) 0.0552(7) Uani 1 1 d .
H23A H 0.0328 0.1890 0.5203 0.066 Uiso 1 1 calc R
H23B H 0.0835 0.1080 0.5746 0.066 Uiso 1 1 calc R
C24 C 0.1818(3) 0.1354(2) 0.46682(17) 0.0514(7) Uani 1 1 d .
H24A H 0.1068 0.0693 0.4257 0.062 Uiso 1 1 calc R
H24B H 0.2613 0.1121 0.4896 0.062 Uiso 1 1 calc R
C25 C 0.4457(2) 0.1472(2) 0.32569(15) 0.0342(5) Uani 1 1 d .
H25A H 0.4649 0.1301 0.2660 0.041 Uiso 1 1 calc R
C26 C 0.4208(3) 0.0351(2) 0.3619(2) 0.0493(6) Uani 1 1 d .
H26A H 0.4072 0.0474 0.4228 0.059 Uiso 1 1 calc R
H26B H 0.3322 -0.0259 0.3264 0.059 Uiso 1 1 calc R
C27 C 0.5516(3) -0.0021(2) 0.3594(2) 0.0527(7) Uani 1 1 d .
H27A H 0.5351 -0.0707 0.3851 0.063 Uiso 1 1 calc R
H27B H 0.5588 -0.0219 0.2978 0.063 Uiso 1 1 calc R
C28 C 0.6947(3) 0.0922(3) 0.40980(19) 0.0502(6) Uani 1 1 d .
H28A H 0.6927 0.1052 0.4728 0.060 Uiso 1 1 calc R
H28B H 0.7756 0.0676 0.4027 0.060 Uiso 1 1 calc R
C29 C 0.7199(3) 0.2040(3) 0.3765(2) 0.0532(7) Uani 1 1 d .
H29A H 0.7350 0.1937 0.3158 0.064 Uiso 1 1 calc R
H29B H 0.8081 0.2643 0.4131 0.064 Uiso 1 1 calc R
C30 C 0.5891(3) 0.2415(2) 0.37908(18) 0.0429(6) Uani 1 1 d .
H30A H 0.5800 0.2591 0.4405 0.051 Uiso 1 1 calc R
H30B H 0.6068 0.3114 0.3549 0.051 Uiso 1 1 calc R
C31 C 0.1300(2) 0.06118(18) 0.25395(14) 0.0318(5) Uani 1 1 d .
H31A H 0.1320 0.0021 0.2890 0.038 Uiso 1 1 calc R
C32 C -0.0189(3) 0.0729(2) 0.25090(17) 0.0416(5) Uani 1 1 d .
H32A H -0.0252 0.1297 0.2154 0.050 Uiso 1 1 calc R
H32B H -0.0279 0.0997 0.3108 0.050 Uiso 1 1 calc R
C33 C -0.1449(3) -0.0439(2) 0.21041(19) 0.0512(7) Uani 1 1 d .
H33A H -0.1411 -0.0998 0.2473 0.061 Uiso 1 1 calc R
H33B H -0.2385 -0.0350 0.2089 0.061 Uiso 1 1 calc R
C34 C -0.1332(3) -0.0879(3) 0.11655(19) 0.0560(7) Uani 1 1 d .
H34A H -0.2108 -0.1633 0.0932 0.067 Uiso 1 1 calc R
H34B H -0.1464 -0.0355 0.0784 0.067 Uiso 1 1 calc R
C35 C 0.0149(3) -0.0972(2) 0.11549(19) 0.0525(7) Uani 1 1 d .
H35A H 0.0223 -0.1192 0.0544 0.063 Uiso 1 1 calc R
H35B H 0.0222 -0.1573 0.1470 0.063 Uiso 1 1 calc R
C36 C 0.1421(3) 0.0172(2) 0.15907(16) 0.0420(6) Uani 1 1 d .
H36A H 0.1421 0.0749 0.1232 0.050 Uiso 1 1 calc R
H36B H 0.2345 0.0063 0.1611 0.050 Uiso 1 1 calc R
C37 C 0.4242(12) 0.9441(8) -0.0136(7) 0.088(3) Uani 0.50 1 d P
C38 C 0.5017(8) 1.0105(6) -0.0752(3) 0.0918(15) Uani 1 1 d .
C39 C 0.6265(17) 1.1008(12) -0.0468(10) 0.108(4) Uani 0.50 1 d P
C40 C 0.7026(8) 1.1485(6) 0.0434(6) 0.128(2) Uani 1 1 d .
C41 C 0.6184(17) 1.0770(13) 0.1012(7) 0.108(4) Uani 0.50 1 d P
B3 B 0.2249(3) 0.4484(2) 0.25365(18) 0.0343(5) Uani 1 1 d .
B4 B 0.0851(3) 0.4608(3) 0.1700(2) 0.0420(6) Uani 1 1 d .
H4 H 0.0379 0.3911 0.1105 0.050 Uiso 1 1 calc R
B5 B 0.1063(4) 0.6033(3) 0.1596(2) 0.0535(8) Uani 1 1 d .
H5 H 0.0726 0.6260 0.0959 0.064 Uiso 1 1 calc R
B6 B 0.2659(4) 0.6956(3) 0.2382(2) 0.0500(7) Uani 1 1 d .
H6 H 0.3376 0.7790 0.2260 0.060 Uiso 1 1 calc R
B7 B 0.2104(5) 0.5303(3) 0.3532(2) 0.0567(9) Uani 1 1 d .
H7 H 0.2462 0.5089 0.4170 0.068 Uiso 1 1 calc R
B8 B 0.0494(4) 0.4378(3) 0.2744(3) 0.0623(10) Uani 1 1 d .
H8 H -0.0248 0.3544 0.2851 0.075 Uiso 1 1 calc R
B9 B -0.0219(4) 0.5273(4) 0.2182(3) 0.0769(13) Uani 1 1 d .
H9 H -0.1406 0.5009 0.1928 0.092 Uiso 1 1 calc R
B10 B 0.0930(6) 0.6747(4) 0.2632(3) 0.0780(13) Uani 1 1 d .
H10 H 0.0499 0.7443 0.2678 0.094 Uiso 1 1 calc R
B11 B 0.2382(6) 0.6759(3) 0.3458(2) 0.0709(12) Uani 1 1 d .
H11 H 0.2923 0.7469 0.4041 0.085 Uiso 1 1 calc R
B12 B 0.0585(6) 0.5729(4) 0.3346(3) 0.0878(16) Uani 1 1 d .
H12 H -0.0073 0.5767 0.3857 0.105 Uiso 1 1 calc R
H1A H 0.376(3) 0.404(3) 0.315(2) 0.066(9) Uiso 1 1 d .
H1B H 0.179(4) 0.286(3) 0.216(2) 0.068(9) Uiso 1 1 d .

loop_
_atom_site_aniso_label
_atom_site_aniso_U_11
_atom_site_aniso_U_22
_atom_site_aniso_U_33
_atom_site_aniso_U_23
_atom_site_aniso_U_13
_atom_site_aniso_U_12
Ru1 0.03167(11) 0.02917(11) 0.02609(11) 0.00923(7) 0.00959(7) 0.01071(8)
P1 0.0286(3) 0.0270(3) 0.0251(3) 0.0066(2) 0.0052(2) 0.0078(2)
C1 0.0345(11) 0.0316(11) 0.0300(11) 0.0103(9) 0.0050(9) 0.0113(9)
C2 0.0554(15) 0.0393(13) 0.0343(12) 0.0069(10) 0.0052(11) 0.0192(12)
C11 0.0486(14) 0.0386(13) 0.0320(12) 0.0156(10) 0.0148(10) 0.0159(11)
C12 0.100(2) 0.081(2) 0.0344(14) 0.0251(14) 0.0199(15) 0.055(2)
C13 0.0677(19) 0.0426(16) 0.090(2) 0.0292(15) 0.0439(18) 0.0163(14)
C14 0.0375(12) 0.0381(12) 0.0250(10) 0.0110(9) 0.0134(9) 0.0104(10)
C15 0.0521(14) 0.0407(13) 0.0258(11) 0.0081(9) 0.0124(10) 0.0133(11)
C16 0.0715(18) 0.0423(14) 0.0438(14) 0.0149(11) 0.0317(13) 0.0272(13)
C17 0.0494(15) 0.0626(17) 0.0536(15) 0.0296(13) 0.0292(13) 0.0327(13)
C18 0.0316(12) 0.0488(14) 0.0414(13) 0.0174(11) 0.0157(10) 0.0086(10)
C19 0.0333(11) 0.0315(11) 0.0264(10) 0.0066(9) 0.0072(9) 0.0070(9)
C20 0.0369(12) 0.0364(12) 0.0285(11) 0.0041(9) 0.0076(9) 0.0034(10)
C21 0.0530(15) 0.0402(13) 0.0323(12) 0.0027(10) 0.0107(11) 0.0106(11)
C22 0.0492(14) 0.0551(16) 0.0280(12) 0.0074(11) 0.0136(10) 0.0136(12)
C23 0.0522(16) 0.0572(17) 0.0383(14) 0.0115(12) 0.0172(12) -0.0045(13)
C24 0.0694(18) 0.0356(13) 0.0343(13) 0.0070(10) 0.0172(12) -0.0008(12)
C25 0.0332(11) 0.0373(12) 0.0345(12) 0.0116(9) 0.0076(9) 0.0143(10)
C26 0.0399(14) 0.0421(14) 0.0681(18) 0.0243(13) 0.0084(12) 0.0142(11)
C27 0.0565(16) 0.0496(16) 0.0613(17) 0.0180(13) 0.0089(13) 0.0296(13)
C28 0.0434(14) 0.0669(18) 0.0515(15) 0.0182(13) 0.0106(12) 0.0316(13)
C29 0.0349(13) 0.0624(18) 0.0621(17) 0.0171(14) 0.0100(12) 0.0162(12)
C30 0.0350(12) 0.0425(14) 0.0490(14) 0.0131(11) 0.0042(11) 0.0122(11)
C31 0.0327(11) 0.0267(11) 0.0303(11) 0.0047(9) 0.0042(9) 0.0057(9)
C32 0.0327(12) 0.0401(13) 0.0436(13) -0.0015(10) 0.0053(10) 0.0080(10)
C33 0.0337(13) 0.0520(16) 0.0516(16) -0.0007(12) 0.0060(11) 0.0014(11)
C34 0.0469(15) 0.0507(16) 0.0474(15) -0.0056(12) -0.0020(12) 0.0007(12)
C35 0.0622(17) 0.0394(14) 0.0436(14) -0.0078(11) 0.0074(13) 0.0113(13)
C36 0.0412(13) 0.0402(13) 0.0384(13) -0.0019(10) 0.0079(10) 0.0113(11)
C37 0.117(7) 0.090(6) 0.104(7) 0.032(6) 0.041(6) 0.086(6)
C38 0.145(5) 0.126(4) 0.066(3) 0.042(3) 0.045(3) 0.107(4)
C39 0.145(10) 0.108(8) 0.149(10) 0.078(8) 0.093(9) 0.099(8)
C40 0.145(6) 0.120(5) 0.165(6) 0.034(5) 0.044(5) 0.097(5)
C41 0.148(10) 0.139(10) 0.087(7) 0.025(7) 0.025(7) 0.115(9)
B3 0.0360(13) 0.0362(13) 0.0367(13) 0.0164(11) 0.0152(11) 0.0147(11)
B4 0.0293(13) 0.0414(15) 0.0537(17) 0.0174(13) 0.0046(12) 0.0099(11)
B5 0.0520(18) 0.062(2) 0.063(2) 0.0297(16) 0.0144(15) 0.0347(16)
B6 0.079(2) 0.0398(16) 0.0417(16) 0.0136(13) 0.0176(15) 0.0312(16)
B7 0.097(3) 0.060(2) 0.0420(16) 0.0252(15) 0.0355(17) 0.050(2)
B8 0.0543(19) 0.069(2) 0.095(3) 0.049(2) 0.049(2) 0.0357(17)
B9 0.052(2) 0.098(3) 0.117(4) 0.062(3) 0.043(2) 0.048(2)
B10 0.115(3) 0.087(3) 0.090(3) 0.054(2) 0.062(3) 0.078(3)
B11 0.133(4) 0.060(2) 0.0471(19) 0.0191(16) 0.039(2) 0.058(2)
B12 0.128(4) 0.105(3) 0.105(3) 0.069(3) 0.087(3) 0.092(3)

loop_
_atom_type_symbol
_atom_type_description
_atom_type_scat_dispersion_real
_atom_type_scat_dispersion_imag
_atom_type_scat_source
C C 0.0033 0.0016 'International Tables Vol C Tables 4.2.6.8 and 6.1.1.4'
H H 0.0000 0.0000 'International Tables Vol C Tables 4.2.6.8 and 6.1.1.4'
B B 0.0013 0.0007 'International Tables Vol C Tables 4.2.6.8 and 6.1.1.4'
P P 0.1023 0.0942 'International Tables Vol C Tables 4.2.6.8 and 6.1.1.4'
Ru Ru -1.2594 0.8363 'International Tables Vol C Tables 4.2.6.8 and 6.1.1.4'

loop_
_geom_angle_atom_site_label_1
_geom_angle_atom_site_label_2
_geom_angle_atom_site_label_3
_geom_angle
_geom_angle_site_symmetry_1
_geom_angle_site_symmetry_3
H1B Ru1 H1A 100.5(18) . .
H1B Ru1 B3 63.2(13) . .
H1A Ru1 B3 64.3(13) . .
H1B Ru1 C14 113.3(13) . .
H1A Ru1 C14 112.6(13) . .
B3 Ru1 C14 81.31(9) . .
H1B Ru1 C18 150.5(13) . .
H1A Ru1 C18 94.8(13) . .
B3 Ru1 C18 102.39(10) . .
C14 Ru1 C18 37.28(9) . .
H1B Ru1 C15 94.8(13) . .
H1A Ru1 C15 149.9(13) . .
B3 Ru1 C15 101.11(10) . .
C14 Ru1 C15 37.37(8) . .
C18 Ru1 C15 61.35(9) . .
H1B Ru1 C17 147.0(13) . .
H1A Ru1 C17 111.5(13) . .
B3 Ru1 C17 138.58(10) . .
C14 Ru1 C17 61.80(9) . .
C18 Ru1 C17 36.39(10) . .
C15 Ru1 C17 60.90(10) . .
H1B Ru1 C16 110.9(13) . .
H1A Ru1 C16 147.7(13) . .
B3 Ru1 C16 137.51(10) . .
C14 Ru1 C16 61.91(9) . .
C18 Ru1 C16 60.94(10) . .
C15 Ru1 C16 36.46(10) . .
C17 Ru1 C16 36.39(11) . .
H1B Ru1 P1 72.4(13) . .
H1A Ru1 P1 76.7(13) . .
B3 Ru1 P1 111.54(7) . .
C14 Ru1 P1 166.91(6) . .
C18 Ru1 P1 136.12(7) . .
C15 Ru1 P1 132.98(6) . .
C17 Ru1 P1 106.73(7) . .
C16 Ru1 P1 105.23(7) . .
C19 P1 C31 101.99(10) . .
C19 P1 C25 109.88(10) . .
C31 P1 C25 102.72(10) . .
C19 P1 Ru1 115.72(7) . .
C31 P1 Ru1 114.26(7) . .
C25 P1 Ru1 111.19(7) . .
C11 C1 C2 118.60(19) . .
C11 C1 B4 120.5(2) . .
C2 C1 B4 109.16(19) . .
C11 C1 B5 122.7(2) . .
C2 C1 B5 110.6(2) . .
B4 C1 B5 62.61(17) . .
C11 C1 B6 120.1(2) . .
C2 C1 B6 61.81(15) . .
B4 C1 B6 112.4(2) . .
B5 C1 B6 61.49(19) . .
C11 C1 B3 112.96(17) . .
C2 C1 B3 61.85(14) . .
B4 C1 B3 61.78(14) . .
B5 C1 B3 115.05(18) . .
B6 C1 B3 115.34(18) . .
C1 C2 B7 111.8(2) . .
C1 C2 B11 111.5(2) . .
B7 C2 B11 62.88(19) . .
C1 C2 B6 61.84(15) . .
B7 C2 B6 113.6(2) . .
B11 C2 B6 61.56(18) . .
C1 C2 B3 65.30(14) . .
B7 C2 B3 61.21(16) . .
B11 C2 B3 115.6(2) . .
B6 C2 B3 118.3(2) . .
C14 C11 C12 109.0(2) . .
C14 C11 C13 108.7(2) . .
C12 C11 C13 107.0(2) . .
C14 C11 C1 109.03(17) . .
C12 C11 C1 111.0(2) . .
C13 C11 C1 112.0(2) . .
C18 C14 C15 106.6(2) . .
C18 C14 C11 126.8(2) . .
C15 C14 C11 126.5(2) . .
C18 C14 Ru1 72.28(13) . .
C15 C14 Ru1 72.38(13) . .
C11 C14 Ru1 123.66(15) . .
C16 C15 C14 108.5(2) . .
C16 C15 Ru1 72.60(14) . .
C14 C15 Ru1 70.25(12) . .
C15 C16 C17 107.8(2) . .
C15 C16 Ru1 70.94(13) . .
C17 C16 Ru1 71.48(14) . .
C18 C17 C16 108.4(2) . .
C18 C17 Ru1 71.15(14) . .
C16 C17 Ru1 72.13(14) . .
C17 C18 C14 108.6(2) . .
C17 C18 Ru1 72.46(14) . .
C14 C18 Ru1 70.43(12) . .
C24 C19 C20 107.79(19) . .
C24 C19 P1 117.11(16) . .
C20 C19 P1 115.79(15) . .
C21 C20 C19 110.88(19) . .
C22 C21 C20 111.5(2) . .
C21 C22 C23 111.0(2) . .
C22 C23 C24 111.7(2) . .
C23 C24 C19 111.2(2) . .
C30 C25 C26 109.22(19) . .
C30 C25 P1 113.41(16) . .
C26 C25 P1 118.17(16) . .
C27 C26 C25 111.0(2) . .
C28 C27 C26 111.9(2) . .
C29 C28 C27 111.2(2) . .
C28 C29 C30 111.5(2) . .
C25 C30 C29 111.5(2) . .
C32 C31 C36 109.03(19) . .
C32 C31 P1 113.32(15) . .
C36 C31 P1 111.50(15) . .
C31 C32 C33 110.5(2) . .
C34 C33 C32 110.6(2) . .
C35 C34 C33 111.1(2) . .
C34 C35 C36 111.7(2) . .
C35 C36 C31 111.7(2) . .
C39 C37 C41 134.5(16) 2_675 2_675
C39 C37 C40 67.0(10) 2_675 2_675
C41 C37 C40 67.5(10) 2_675 2_675
C39 C37 C38 59.8(9) 2_675 2_675
C41 C37 C38 165.7(12) 2_675 2_675
C40 C37 C38 126.7(9) 2_675 2_675
C39 C37 C38 171.6(14) 2_675 .
C41 C37 C38 53.9(8) 2_675 .
C40 C37 C38 121.4(9) 2_675 .
C38 C37 C38 111.8(8) 2_675 .
C39 C37 C37 117.8(14) 2_675 2_675
C41 C37 C37 107.7(12) 2_675 2_675
C40 C37 C37 175.3(12) 2_675 2_675
C38 C37 C37 58.0(7) 2_675 2_675
C38 C37 C37 53.8(6) . 2_675
C41 C38 C39 178.9(8) 2_675 .
C41 C38 C37 125.2(8) 2_675 2_675
C39 C38 C37 53.7(7) . 2_675
C41 C38 C37 57.1(7) 2_675 .
C39 C38 C37 121.9(8) . .
C37 C38 C37 68.2(8) 2_675 .
C37 C39 C38 66.5(9) 2_675 .
C37 C39 C40 60.4(8) 2_675 .
C38 C39 C40 126.9(9) . .
C37 C40 C39 52.6(7) 2_675 .
C37 C40 C41 55.4(7) 2_675 .
C39 C40 C41 108.0(9) . .
C38 C41 C37 69.1(9) 2_675 2_675
C38 C41 C40 126.1(10) 2_675 .
C37 C41 C40 57.0(7) 2_675 .
B8 B3 B7 59.8(2) . .
B8 B3 C2 100.2(2) . .
B7 B3 C2 56.41(16) . .
B8 B3 B4 57.88(17) . .
B7 B3 B4 102.5(2) . .
C2 B3 B4 95.72(17) . .
B8 B3 C1 98.64(18) . .
B7 B3 C1 98.26(17) . .
C2 B3 C1 52.85(12) . .
B4 B3 C1 53.80(13) . .
B8 B3 Ru1 138.39(19) . .
B7 B3 Ru1 135.12(18) . .
C2 B3 Ru1 120.20(16) . .
B4 B3 Ru1 121.78(17) . .
C1 B3 Ru1 113.02(14) . .
C1 B4 B8 108.2(2) . .
C1 B4 B9 106.9(2) . .
B8 B4 B9 61.2(2) . .
C1 B4 B5 60.28(16) . .
B8 B4 B5 110.0(2) . .
B9 B4 B5 59.6(2) . .
C1 B4 B3 64.42(14) . .
B8 B4 B3 59.80(16) . .
B9 B4 B3 111.7(2) . .
B5 B4 B3 115.3(2) . .
C1 B5 B9 104.6(2) . .
C1 B5 B4 57.11(15) . .
B9 B5 B4 59.9(2) . .
C1 B5 B6 59.46(16) . .
B9 B5 B6 107.8(3) . .
B4 B5 B6 106.3(2) . .
C1 B5 B10 105.0(2) . .
B9 B5 B10 60.7(3) . .
B4 B5 B10 107.4(2) . .
B6 B5 B10 59.1(2) . .
C2 B6 C1 56.35(14) . .
C2 B6 B10 105.3(2) . .
C1 B6 B10 105.9(3) . .
C2 B6 B11 58.54(17) . .
C1 B6 B11 104.7(2) . .
B10 B6 B11 60.9(2) . .
C2 B6 B5 104.3(2) . .
C1 B6 B5 59.05(16) . .
B10 B6 B5 60.7(2) . .
B11 B6 B5 108.9(3) . .
C2 B7 B12 104.7(2) . .
C2 B7 B8 104.5(2) . .
B12 B7 B8 60.8(3) . .
C2 B7 B11 58.75(19) . .
B12 B7 B11 59.8(3) . .
B8 B7 B11 108.4(3) . .
C2 B7 B3 62.38(15) . .
B12 B7 B3 111.4(3) . .
B8 B7 B3 59.78(18) . .
B11 B7 B3 113.1(2) . .
B4 B8 B7 106.3(2) . .
B4 B8 B3 62.33(16) . .
B7 B8 B3 60.45(18) . .
B4 B8 B9 59.7(2) . .
B7 B8 B9 107.4(3) . .
B3 B8 B9 112.5(2) . .
B4 B8 B12 106.8(2) . .
B7 B8 B12 59.4(3) . .
B3 B8 B12 110.8(3) . .
B9 B8 B12 60.1(3) . .
B5 B9 B4 60.50(19) . .
B5 B9 B8 109.0(2) . .
B4 B9 B8 59.07(19) . .
B5 B9 B10 60.4(2) . .
B4 B9 B10 107.6(3) . .
B8 B9 B10 108.6(3) . .
B5 B9 B12 108.2(3) . .
B4 B9 B12 106.5(3) . .
B8 B9 B12 60.3(2) . .
B10 B9 B12 59.6(3) . .
B6 B10 B12 107.6(3) . .
B6 B10 B5 60.2(2) . .
B12 B10 B5 107.5(3) . .
B6 B10 B11 59.9(2) . .
B12 B10 B11 59.6(3) . .
B5 B10 B11 107.7(2) . .
B6 B10 B9 107.1(3) . .
B12 B10 B9 60.4(3) . .
B5 B10 B9 58.9(2) . .
B11 B10 B9 107.5(3) . .
C2 B11 B6 59.90(17) . .
C2 B11 B12 104.4(3) . .
B6 B11 B12 107.5(3) . .
C2 B11 B7 58.37(17) . .
B6 B11 B7 108.5(2) . .
B12 B11 B7 59.8(2) . .
C2 B11 B10 105.1(2) . .
B6 B11 B10 59.2(2) . .
B12 B11 B10 60.1(3) . .
B7 B11 B10 108.1(3) . .
B11 B12 B7 60.4(2) . .
B11 B12 B10 60.3(3) . .
B7 B12 B10 108.7(3) . .
B11 B12 B9 107.6(3) . .
B7 B12 B9 107.4(3) . .
B10 B12 B9 59.9(3) . .
B11 B12 B8 108.1(3) . .
B7 B12 B8 59.9(2) . .
B10 B12 B8 108.2(3) . .
B9 B12 B8 59.6(3) . .

loop_
_geom_bond_atom_site_label_1
_geom_bond_atom_site_label_2
_geom_bond_distance
_geom_bond_site_symmetry_2
Ru1 H1B 1.43(3) .
Ru1 H1A 1.45(3) .
Ru1 B3 2.074(3) .
Ru1 C14 2.220(2) .
Ru1 C18 2.245(2) .
Ru1 C15 2.248(2) .
Ru1 C17 2.261(2) .
Ru1 C16 2.270(2) .
Ru1 P1 2.2922(6) .
P1 C19 1.864(2) .
P1 C31 1.867(2) .
P1 C25 1.869(2) .
C1 C11 1.563(3) .
C1 C2 1.635(3) .
C1 B4 1.667(3) .
C1 B5 1.724(4) .
C1 B6 1.731(4) .
C1 B3 1.863(3) .
C2 B7 1.700(4) .
C2 B11 1.706(4) .
C2 B6 1.731(4) .
C2 B3 1.808(4) .
C11 C14 1.524(3) .
C11 C12 1.531(4) .
C11 C13 1.538(4) .
C14 C18 1.427(3) .
C14 C15 1.432(3) .
C15 C16 1.414(4) .
C16 C17 1.415(4) .
C17 C18 1.407(4) .
C19 C24 1.530(3) .
C19 C20 1.533(3) .
C20 C21 1.527(3) .
C21 C22 1.516(4) .
C22 C23 1.517(4) .
C23 C24 1.519(4) .
C25 C30 1.528(3) .
C25 C26 1.538(3) .
C26 C27 1.529(4) .
C27 C28 1.513(4) .
C28 C29 1.512(4) .
C29 C30 1.531(4) .
C31 C32 1.528(3) .
C31 C36 1.535(3) .
C32 C33 1.536(3) .
C33 C34 1.519(4) .
C34 C35 1.515(4) .
C35 C36 1.531(3) .
C37 C39 1.231(13) 2_675
C37 C41 1.322(15) 2_675
C37 C40 1.347(11) 2_675
C37 C38 1.401(12) 2_675
C37 C38 1.471(11) .
C37 C37 1.61(2) 2_675
C38 C41 1.272(14) 2_675
C38 C39 1.319(15) .
C38 C37 1.401(12) 2_675
C39 C37 1.231(13) 2_675
C39 C40 1.426(16) .
C40 C37 1.347(11) 2_675
C40 C41 1.484(15) .
C41 C38 1.272(14) 2_675
C41 C37 1.322(15) 2_675
B3 B8 1.776(4) .
B3 B7 1.788(4) .
B3 B4 1.820(4) .
B4 B8 1.740(5) .
B4 B9 1.751(5) .
B4 B5 1.762(4) .
B5 B9 1.747(5) .
B5 B6 1.766(5) .
B5 B10 1.775(6) .
B6 B10 1.747(5) .
B6 B11 1.759(5) .
B7 B12 1.767(5) .
B7 B8 1.776(6) .
B7 B11 1.777(5) .
B8 B9 1.779(5) .
B8 B12 1.792(6) .
B9 B10 1.780(7) .
B9 B12 1.789(8) .
B10 B12 1.775(5) .
B10 B11 1.777(7) .
B11 B12 1.766(7) .
